data_7714421
loop_
_publ_author_name
'Gavrikov, Andrey Vyacheslavovich'
'Ilyukhin, Andrey'
'Taydakov, Ilya V.'
'Metlin, Mikhail T.'
'Datskevitch, Nikolay'
'Buzoverov, Mikhail E.'
'Babeshkin, Konstantin Andreevich'
'Efimov, N. N.'

_publ_section_title
;
 Novel Stable Ytterbium Acetylacetonate-Quinaldinate Complexes as
 Single-Molecule Magnets and Surprisingly Efficient Luminophores
;
_journal_name_full 'Dalton Transactions'
_journal_paper_doi 10.1039/D3DT03253A
_journal_year 2023
_chemical_formula_moiety 'C32 H28 N3 O6 Yb'
_chemical_formula_sum 'C32 H28 N3 O6 Yb'
_chemical_formula_weight 723.61
_space_group_IT_number 2
_space_group_name_Hall '-P 1'
_space_group_name_H-M_alt 'P -1'
_symmetry_cell_setting triclinic
_symmetry_Int_Tables_number 2
_symmetry_space_group_name_Hall '-P 1'
_symmetry_space_group_name_H-M 'P -1'
_atom_sites_solution_hydrogens geom
_audit_conform_dict_location ftp://ftp.iucr.org/pub/cif_core.dic
_audit_conform_dict_name cif_core.dic
_audit_conform_dict_version 2.4.5
_audit_creation_date 2023-01-28T21:53:02-00:00
_audit_creation_method 'WinGX routine CIF_UPDATE'
_audit_update_record
;
2023-09-04 deposited with the CCDC.	2023-11-06 downloaded from the CCDC.
;
_cell_angle_alpha 83.2460(10)
_cell_angle_beta 71.9510(10)
_cell_angle_gamma 67.4820(10)
_cell_formula_units_Z 2
_cell_length_a 10.1267(4)
_cell_length_b 12.5770(5)
_cell_length_c 12.5907(5)
_cell_measurement_reflns_used 9899
_cell_measurement_temperature 150(2)
_cell_measurement_theta_max 28.35
_cell_measurement_theta_min 2.27
_cell_volume 1408.44(10)
_computing_cell_refinement 'Bruker SAINT'
_computing_data_collection 'Bruker APEX3'
_computing_data_reduction 'Bruker SAINT'
_computing_molecular_graphics 'Bruker SHELXTL'
_computing_publication_material 'Bruker SHELXTL'
_computing_structure_refinement 'SHELXL-2018/3 (Sheldrick, 2018)'
_computing_structure_solution 'SHELXS-2018 (Sheldrick, 2015)'
_diffrn_ambient_temperature 150(2)
_diffrn_measured_fraction_theta_full 0.999
_diffrn_measured_fraction_theta_max 0.933
_diffrn_measurement_device_type 'Bruker APEX-3 CCD'
_diffrn_measurement_method '\f and \w scans'
_diffrn_radiation_monochromator graphite
_diffrn_radiation_type MoK\a
_diffrn_radiation_wavelength 0.71073
_diffrn_reflns_av_R_equivalents 0.0561
_diffrn_reflns_av_unetI/netI 0.0588
_diffrn_reflns_Laue_measured_fraction_full 0.999
_diffrn_reflns_Laue_measured_fraction_max 0.933
_diffrn_reflns_limit_h_max 14
_diffrn_reflns_limit_h_min -13
_diffrn_reflns_limit_k_max 17
_diffrn_reflns_limit_k_min -16
_diffrn_reflns_limit_l_max 17
_diffrn_reflns_limit_l_min -17
_diffrn_reflns_number 30295
_diffrn_reflns_point_group_measured_fraction_full 0.999
_diffrn_reflns_point_group_measured_fraction_max 0.933
_diffrn_reflns_theta_full 25.242
_diffrn_reflns_theta_max 30.138
_diffrn_reflns_theta_min 2.274
_diffrn_standards_number 0
_exptl_absorpt_coefficient_mu 3.371
_exptl_absorpt_correction_T_max 0.746
_exptl_absorpt_correction_T_min 0.6579
_exptl_absorpt_correction_type multi-scan
_exptl_absorpt_process_details
;
 SADABS 2016/2: Krause, L., Herbst-Irmer, R., Sheldrick G.M. & Stalke D.,
 J. Appl. Cryst. 48 (2015) 3-10
;
_exptl_crystal_colour colourless
_exptl_crystal_density_diffrn 1.706
_exptl_crystal_description block
_exptl_crystal_F_000 718
_exptl_crystal_preparation 'Magnetic properties,Luminescent'
_exptl_crystal_size_max 0.28
_exptl_crystal_size_mid 0.22
_exptl_crystal_size_min 0.2
_refine_diff_density_max 1.442
_refine_diff_density_min -1.378
_refine_diff_density_rms 0.152
_refine_ls_extinction_method none
_refine_ls_goodness_of_fit_ref 1.077
_refine_ls_hydrogen_treatment constr
_refine_ls_matrix_type full
_refine_ls_number_parameters 383
_refine_ls_number_reflns 7753
_refine_ls_number_restraints 0
_refine_ls_restrained_S_all 1.077
_refine_ls_R_factor_all 0.0478
_refine_ls_R_factor_gt 0.0348
_refine_ls_shift/su_max 0.001
_refine_ls_shift/su_mean 0
_refine_ls_structure_factor_coef Fsqd
_refine_ls_weighting_details
;
w=1/[\s^2^(Fo^2^)+(0.0100P)^2^+1.0000P] where P=(Fo^2^+2Fc^2^)/3
;
_refine_ls_weighting_scheme calc
_refine_ls_wR_factor_gt 0.0533
_refine_ls_wR_factor_ref 0.0582
_reflns_Friedel_coverage 0
_reflns_number_gt 6648
_reflns_number_total 7753
_reflns_threshold_expression 'I > 2\s(I)'
_cod_data_source_file d3dt03253a2.cif
_cod_data_source_block 2
_cod_database_code 7714421
_shelx_estimated_absorpt_t_min 0.452
_shelx_estimated_absorpt_t_max 0.552

loop_
_symmetry_equiv_pos_as_xyz
'x, y, z'
'-x, -y, -z'

loop_
_atom_site_label
_atom_site_type_symbol
_atom_site_fract_x
_atom_site_fract_y
_atom_site_fract_z
_atom_site_U_iso_or_equiv
_atom_site_adp_type
_atom_site_occupancy
_atom_site_site_symmetry_order
_atom_site_calc_flag
_atom_site_refinement_flags_posn
_atom_site_refinement_flags_adp
_atom_site_refinement_flags_occupancy
_atom_site_disorder_assembly
_atom_site_disorder_group
Yb1 Yb 0.21844(2) 0.25332(2) 0.23635(2) 0.01893(4) Uani 1 1 d . . . . .
O1 O -0.0269(2) 0.3154(2) 0.25379(19) 0.0285(5) Uani 1 1 d . . . . .
O2 O -0.2658(3) 0.3550(2) 0.3506(2) 0.0395(7) Uani 1 1 d . . . . .
O3 O 0.4137(3) 0.08568(18) 0.23202(19) 0.0267(5) Uani 1 1 d . . . . .
O4 O 0.1912(3) 0.1246(2) 0.1380(2) 0.0324(6) Uani 1 1 d . . . . .
O5 O 0.3067(2) 0.27922(18) 0.37170(18) 0.0227(5) Uani 1 1 d . . . . .
O6 O 0.1264(2) 0.44807(18) 0.26423(18) 0.0247(5) Uani 1 1 d . . . . .
N1 N 0.0663(3) 0.1811(2) 0.4177(2) 0.0205(6) Uani 1 1 d . . . . .
N2 N 0.4491(3) 0.2965(2) 0.1269(2) 0.0211(6) Uani 1 1 d . . . . .
N3 N 0.2194(3) 0.3311(2) 0.0444(2) 0.0212(6) Uani 1 1 d . . . . .
C1 C -0.0797(3) 0.2303(3) 0.4318(3) 0.0216(7) Uani 1 1 d . . . . .
C2 C -0.1889(4) 0.2130(3) 0.5270(3) 0.0277(8) Uani 1 1 d . . . . .
H2A H -0.292239 0.25228 0.534188 0.033 Uiso 1 1 calc R U . . .
C3 C -0.1437(4) 0.1398(3) 0.6074(3) 0.0268(8) Uani 1 1 d . . . . .
H3A H -0.215418 0.126111 0.671137 0.032 Uiso 1 1 calc R U . . .
C4 C 0.0106(4) 0.0834(3) 0.5965(3) 0.0226(7) Uani 1 1 d . . . . .
C5 C 0.0655(4) 0.0043(3) 0.6766(3) 0.0291(8) Uani 1 1 d . . . . .
H5A H -0.00249 -0.013597 0.740284 0.035 Uiso 1 1 calc R U . . .
C6 C 0.2141(4) -0.0459(3) 0.6633(3) 0.0330(8) Uani 1 1 d . . . . .
H6A H 0.249453 -0.098669 0.717774 0.04 Uiso 1 1 calc R U . . .
C7 C 0.3167(4) -0.0207(3) 0.5693(3) 0.0311(8) Uani 1 1 d . . . . .
H7A H 0.420693 -0.055945 0.561396 0.037 Uiso 1 1 calc R U . . .
C8 C 0.2679(4) 0.0542(3) 0.4891(3) 0.0252(7) Uani 1 1 d . . . . .
H8A H 0.338157 0.070308 0.425917 0.03 Uiso 1 1 calc R U . . .
C9 C 0.1138(4) 0.1076(3) 0.5000(3) 0.0208(7) Uani 1 1 d . . . . .
C10 C -0.1308(4) 0.3074(3) 0.3388(3) 0.0250(7) Uani 1 1 d . . . . .
C11 C 0.5947(5) -0.1023(3) 0.2240(4) 0.0548(12) Uani 1 1 d . . . . .
H11A H 0.666791 -0.066056 0.218118 0.082 Uiso 1 1 calc R U . . .
H11B H 0.64092 -0.167991 0.172736 0.082 Uiso 1 1 calc R U . . .
H11C H 0.563818 -0.12894 0.300742 0.082 Uiso 1 1 calc R U . . .
C12 C 0.4600(4) -0.0160(3) 0.1939(3) 0.0323(9) Uani 1 1 d . . . . .
C13 C 0.3949(5) -0.0500(3) 0.1301(3) 0.0411(10) Uani 1 1 d . . . . .
H13A H 0.439622 -0.127085 0.103714 0.049 Uiso 1 1 calc R U . . .
C14 C 0.2663(4) 0.0227(3) 0.1019(3) 0.0346(9) Uani 1 1 d . . . . .
C15 C 0.2079(5) -0.0219(4) 0.0268(4) 0.0541(12) Uani 1 1 d . . . . .
H15A H 0.135308 0.042905 -0.001 0.081 Uiso 1 1 calc R U . . .
H15B H 0.159492 -0.074229 0.069101 0.081 Uiso 1 1 calc R U . . .
H15C H 0.291064 -0.063274 -0.036467 0.081 Uiso 1 1 calc R U . . .
C16 C 0.3888(4) 0.3374(3) 0.5042(3) 0.0327(8) Uani 1 1 d . . . . .
H16A H 0.377247 0.272301 0.552115 0.049 Uiso 1 1 calc R U . . .
H16B H 0.356951 0.405017 0.550659 0.049 Uiso 1 1 calc R U . . .
H16C H 0.493717 0.317713 0.460763 0.049 Uiso 1 1 calc R U . . .
C17 C 0.2940(4) 0.3636(3) 0.4259(3) 0.0223(7) Uani 1 1 d . . . . .
C18 C 0.1995(4) 0.4766(3) 0.4163(3) 0.0245(7) Uani 1 1 d . . . . .
H18A H 0.190296 0.532814 0.465101 0.029 Uiso 1 1 calc R U . . .
C19 C 0.1176(3) 0.5119(3) 0.3388(3) 0.0209(7) Uani 1 1 d . . . . .
C20 C 0.0129(4) 0.6364(3) 0.3406(3) 0.0292(8) Uani 1 1 d . . . . .
H20A H -0.082298 0.639631 0.333667 0.044 Uiso 1 1 calc R U . . .
H20B H 0.057818 0.677799 0.278053 0.044 Uiso 1 1 calc R U . . .
H20C H -0.004396 0.672273 0.411127 0.044 Uiso 1 1 calc R U . . .
C21 C 0.5618(4) 0.2804(3) 0.1676(3) 0.0246(7) Uani 1 1 d . . . . .
H21A H 0.55468 0.252878 0.24192 0.03 Uiso 1 1 calc R U . . .
C22 C 0.6901(4) 0.3019(3) 0.1069(3) 0.0310(8) Uani 1 1 d . . . . .
H22A H 0.768152 0.28873 0.139317 0.037 Uiso 1 1 calc R U . . .
C23 C 0.7016(4) 0.3422(3) 0.0000(3) 0.0314(8) Uani 1 1 d . . . . .
H23A H 0.78844 0.356712 -0.042672 0.038 Uiso 1 1 calc R U . . .
C24 C 0.5852(4) 0.3620(3) -0.0468(3) 0.0261(7) Uani 1 1 d . . . . .
C25 C 0.5853(4) 0.4073(3) -0.1569(3) 0.0324(8) Uani 1 1 d . . . . .
H25A H 0.66988 0.42303 -0.202691 0.039 Uiso 1 1 calc R U . . .
C26 C 0.4691(4) 0.4280(3) -0.1970(3) 0.0320(8) Uani 1 1 d . . . . .
H26A H 0.472523 0.458484 -0.270149 0.038 Uiso 1 1 calc R U . . .
C27 C 0.3397(4) 0.4044(3) -0.1302(3) 0.0226(7) Uani 1 1 d . . . . .
C28 C 0.2144(4) 0.4266(3) -0.1676(3) 0.0272(8) Uani 1 1 d . . . . .
H28A H 0.210819 0.460741 -0.238573 0.033 Uiso 1 1 calc R U . . .
C29 C 0.0981(4) 0.3985(3) -0.1004(3) 0.0272(8) Uani 1 1 d . . . . .
H29A H 0.012882 0.412131 -0.124548 0.033 Uiso 1 1 calc R U . . .
C30 C 0.1052(4) 0.3495(3) 0.0043(3) 0.0257(7) Uani 1 1 d . . . . .
H30A H 0.024526 0.328288 0.049114 0.031 Uiso 1 1 calc R U . . .
C31 C 0.3358(4) 0.3584(3) -0.0224(3) 0.0206(7) Uani 1 1 d . . . . .
C32 C 0.4597(3) 0.3379(3) 0.0207(3) 0.0203(7) Uani 1 1 d . . . . .

loop_
_atom_site_aniso_label
_atom_site_aniso_U_11
_atom_site_aniso_U_22
_atom_site_aniso_U_33
_atom_site_aniso_U_23
_atom_site_aniso_U_13
_atom_site_aniso_U_12
Yb1 0.02027(7) 0.01763(7) 0.01858(7) 0.00017(5) -0.00454(5) -0.00751(6)
O1 0.0246(12) 0.0363(14) 0.0246(13) 0.0090(11) -0.0078(10) -0.0133(11)
O2 0.0188(13) 0.0550(17) 0.0363(15) 0.0143(13) -0.0089(11) -0.0080(12)
O3 0.0297(13) 0.0178(11) 0.0293(13) -0.0015(10) -0.0055(10) -0.0072(10)
O4 0.0421(15) 0.0269(13) 0.0337(14) 0.0002(11) -0.0119(12) -0.0178(12)
O5 0.0243(12) 0.0219(11) 0.0220(12) 0.0012(10) -0.0062(9) -0.0095(10)
O6 0.0302(13) 0.0190(11) 0.0240(12) -0.0041(10) -0.0108(10) -0.0045(10)
N1 0.0202(14) 0.0204(13) 0.0223(14) -0.0003(11) -0.0067(11) -0.0085(12)
N2 0.0223(14) 0.0157(12) 0.0236(14) -0.0002(11) -0.0052(11) -0.0062(12)
N3 0.0231(14) 0.0183(13) 0.0214(14) -0.0008(11) -0.0054(11) -0.0073(12)
C1 0.0194(16) 0.0244(16) 0.0229(17) -0.0007(14) -0.0065(13) -0.0096(14)
C2 0.0199(17) 0.0344(19) 0.0271(18) 0.0021(16) -0.0056(14) -0.0097(16)
C3 0.0226(17) 0.0308(18) 0.0253(18) 0.0009(15) -0.0024(14) -0.0119(15)
C4 0.0248(17) 0.0253(17) 0.0210(17) 0.0019(14) -0.0079(13) -0.0122(15)
C5 0.0305(19) 0.0310(19) 0.0280(19) 0.0065(15) -0.0084(15) -0.0154(16)
C6 0.037(2) 0.0303(19) 0.036(2) 0.0151(17) -0.0177(17) -0.0153(17)
C7 0.0276(19) 0.0274(18) 0.039(2) 0.0088(16) -0.0143(16) -0.0094(16)
C8 0.0203(17) 0.0231(16) 0.0320(19) 0.0032(15) -0.0064(14) -0.0094(14)
C9 0.0243(17) 0.0200(15) 0.0208(16) 0.0011(13) -0.0068(13) -0.0112(14)
C10 0.0236(18) 0.0257(17) 0.0251(18) -0.0003(14) -0.0067(14) -0.0085(15)
C11 0.056(3) 0.028(2) 0.068(3) -0.006(2) -0.019(2) 0.001(2)
C12 0.035(2) 0.0198(17) 0.0289(19) -0.0026(15) 0.0052(16) -0.0061(16)
C13 0.052(3) 0.0243(19) 0.040(2) -0.0115(17) -0.0024(19) -0.0117(19)
C14 0.048(2) 0.033(2) 0.0244(19) -0.0049(16) 0.0027(17) -0.0259(19)
C15 0.072(3) 0.051(3) 0.051(3) -0.015(2) -0.014(2) -0.034(3)
C16 0.030(2) 0.035(2) 0.033(2) -0.0033(17) -0.0150(16) -0.0073(17)
C17 0.0213(17) 0.0290(17) 0.0157(15) 0.0018(14) -0.0020(13) -0.0112(15)
C18 0.0268(18) 0.0226(16) 0.0244(17) -0.0047(14) -0.0077(14) -0.0078(15)
C19 0.0213(16) 0.0196(16) 0.0209(16) -0.0012(13) -0.0026(13) -0.0090(14)
C20 0.032(2) 0.0207(17) 0.0310(19) -0.0024(15) -0.0092(16) -0.0048(15)
C21 0.0226(17) 0.0231(16) 0.0264(18) -0.0014(14) -0.0067(14) -0.0064(15)
C22 0.0259(18) 0.0323(19) 0.035(2) -0.0004(16) -0.0082(16) -0.0109(16)
C23 0.0248(18) 0.0309(19) 0.037(2) -0.0007(16) -0.0011(15) -0.0144(16)
C24 0.0251(18) 0.0223(16) 0.0277(18) 0.0012(14) -0.0020(14) -0.0101(15)
C25 0.032(2) 0.034(2) 0.0283(19) 0.0040(16) 0.0023(16) -0.0178(17)
C26 0.040(2) 0.0298(19) 0.0220(18) 0.0050(15) -0.0032(16) -0.0144(18)
C27 0.0273(18) 0.0142(14) 0.0215(17) -0.0023(13) -0.0036(14) -0.0046(14)
C28 0.035(2) 0.0207(16) 0.0199(17) -0.0026(14) -0.0073(15) -0.0033(15)
C29 0.0278(18) 0.0288(18) 0.0252(18) -0.0026(15) -0.0121(15) -0.0062(16)
C30 0.0228(17) 0.0278(17) 0.0253(18) -0.0010(15) -0.0074(14) -0.0073(15)
C31 0.0233(17) 0.0158(15) 0.0210(16) -0.0026(13) -0.0040(13) -0.0064(14)
C32 0.0226(17) 0.0143(14) 0.0214(16) -0.0006(13) -0.0036(13) -0.0061(13)

loop_
_atom_type_symbol
_atom_type_description
_atom_type_scat_dispersion_real
_atom_type_scat_dispersion_imag
_atom_type_scat_source
C C 0.0033 0.0016 'International Tables Vol C Tables 4.2.6.8 and 6.1.1.4'
H H 0 0 'International Tables Vol C Tables 4.2.6.8 and 6.1.1.4'
N N 0.0061 0.0033 'International Tables Vol C Tables 4.2.6.8 and 6.1.1.4'
O O 0.0106 0.006 'International Tables Vol C Tables 4.2.6.8 and 6.1.1.4'
Yb Yb -0.385 5.5486 'International Tables Vol C Tables 4.2.6.8 and 6.1.1.4'

loop_
_geom_angle_atom_site_label_1
_geom_angle_atom_site_label_2
_geom_angle_atom_site_label_3
_geom_angle
_geom_angle_site_symmetry_1
_geom_angle_site_symmetry_3
_geom_angle_publ_flag
O1 Yb1 O5 122.42(8) . . ?
O1 Yb1 O3 139.30(8) . . ?
O5 Yb1 O3 77.39(8) . . ?
O1 Yb1 O6 73.54(8) . . ?
O5 Yb1 O6 74.36(8) . . ?
O3 Yb1 O6 145.88(8) . . ?
O1 Yb1 O4 74.39(9) . . ?
O5 Yb1 O4 146.76(8) . . ?
O3 Yb1 O4 73.24(9) . . ?
O6 Yb1 O4 138.32(8) . . ?
O1 Yb1 N3 80.29(8) . . ?
O5 Yb1 N3 135.38(8) . . ?
O3 Yb1 N3 111.45(8) . . ?
O6 Yb1 N3 77.46(8) . . ?
O4 Yb1 N3 71.48(8) . . ?
O1 Yb1 N2 140.35(8) . . ?
O5 Yb1 N2 76.88(8) . . ?
O3 Yb1 N2 74.58(8) . . ?
O6 Yb1 N2 80.66(8) . . ?
O4 Yb1 N2 109.23(8) . . ?
N3 Yb1 N2 64.87(9) . . ?
O1 Yb1 N1 66.41(8) . . ?
O5 Yb1 N1 75.88(8) . . ?
O3 Yb1 N1 88.40(8) . . ?
O6 Yb1 N1 102.70(8) . . ?
O4 Yb1 N1 87.97(8) . . ?
N3 Yb1 N1 144.70(8) . . ?
N2 Yb1 N1 150.43(8) . . ?
C10 O1 Yb1 127.8(2) . . ?
C12 O3 Yb1 137.4(2) . . ?
C14 O4 Yb1 136.7(3) . . ?
C17 O5 Yb1 136.9(2) . . ?
C19 O6 Yb1 134.5(2) . . ?
C1 N1 C9 117.8(3) . . ?
C1 N1 Yb1 111.81(19) . . ?
C9 N1 Yb1 130.3(2) . . ?
C21 N2 C32 117.6(3) . . ?
C21 N2 Yb1 123.4(2) . . ?
C32 N2 Yb1 119.0(2) . . ?
C30 N3 C31 117.5(3) . . ?
C30 N3 Yb1 121.6(2) . . ?
C31 N3 Yb1 120.9(2) . . ?
N1 C1 C2 123.8(3) . . ?
N1 C1 C10 117.4(3) . . ?
C2 C1 C10 118.7(3) . . ?
C3 C2 C1 118.9(3) . . ?
C3 C2 H2A 120.5 . . ?
C1 C2 H2A 120.5 . . ?
C2 C3 C4 119.9(3) . . ?
C2 C3 H3A 120 . . ?
C4 C3 H3A 120 . . ?
C5 C4 C3 122.8(3) . . ?
C5 C4 C9 119.2(3) . . ?
C3 C4 C9 117.9(3) . . ?
C6 C5 C4 120.6(3) . . ?
C6 C5 H5A 119.7 . . ?
C4 C5 H5A 119.7 . . ?
C5 C6 C7 120.6(3) . . ?
C5 C6 H6A 119.7 . . ?
C7 C6 H6A 119.7 . . ?
C8 C7 C6 120.5(3) . . ?
C8 C7 H7A 119.7 . . ?
C6 C7 H7A 119.7 . . ?
C7 C8 C9 120.4(3) . . ?
C7 C8 H8A 119.8 . . ?
C9 C8 H8A 119.8 . . ?
N1 C9 C8 119.8(3) . . ?
N1 C9 C4 121.6(3) . . ?
C8 C9 C4 118.7(3) . . ?
O2 C10 O1 125.9(3) . . ?
O2 C10 C1 118.6(3) . . ?
O1 C10 C1 115.5(3) . . ?
C12 C11 H11A 109.5 . . ?
C12 C11 H11B 109.5 . . ?
H11A C11 H11B 109.5 . . ?
C12 C11 H11C 109.5 . . ?
H11A C11 H11C 109.5 . . ?
H11B C11 H11C 109.5 . . ?
O3 C12 C13 124.5(4) . . ?
O3 C12 C11 115.8(4) . . ?
C13 C12 C11 119.6(3) . . ?
C12 C13 C14 123.7(3) . . ?
C12 C13 H13A 118.2 . . ?
C14 C13 H13A 118.2 . . ?
O4 C14 C13 123.9(4) . . ?
O4 C14 C15 116.7(4) . . ?
C13 C14 C15 119.3(4) . . ?
C14 C15 H15A 109.5 . . ?
C14 C15 H15B 109.5 . . ?
H15A C15 H15B 109.5 . . ?
C14 C15 H15C 109.5 . . ?
H15A C15 H15C 109.5 . . ?
H15B C15 H15C 109.5 . . ?
C17 C16 H16A 109.5 . . ?
C17 C16 H16B 109.5 . . ?
H16A C16 H16B 109.5 . . ?
C17 C16 H16C 109.5 . . ?
H16A C16 H16C 109.5 . . ?
H16B C16 H16C 109.5 . . ?
O5 C17 C18 124.0(3) . . ?
O5 C17 C16 116.8(3) . . ?
C18 C17 C16 119.1(3) . . ?
C17 C18 C19 123.7(3) . . ?
C17 C18 H18A 118.2 . . ?
C19 C18 H18A 118.2 . . ?
O6 C19 C18 124.9(3) . . ?
O6 C19 C20 116.6(3) . . ?
C18 C19 C20 118.5(3) . . ?
C19 C20 H20A 109.5 . . ?
C19 C20 H20B 109.5 . . ?
H20A C20 H20B 109.5 . . ?
C19 C20 H20C 109.5 . . ?
H20A C20 H20C 109.5 . . ?
H20B C20 H20C 109.5 . . ?
N2 C21 C22 123.5(3) . . ?
N2 C21 H21A 118.2 . . ?
C22 C21 H21A 118.2 . . ?
C23 C22 C21 118.9(3) . . ?
C23 C22 H22A 120.5 . . ?
C21 C22 H22A 120.5 . . ?
C22 C23 C24 120.0(3) . . ?
C22 C23 H23A 120 . . ?
C24 C23 H23A 120 . . ?
C23 C24 C32 117.2(3) . . ?
C23 C24 C25 124.0(3) . . ?
C32 C24 C25 118.9(3) . . ?
C26 C25 C24 121.9(3) . . ?
C26 C25 H25A 119.1 . . ?
C24 C25 H25A 119.1 . . ?
C25 C26 C27 120.5(3) . . ?
C25 C26 H26A 119.7 . . ?
C27 C26 H26A 119.7 . . ?
C28 C27 C31 117.8(3) . . ?
C28 C27 C26 122.7(3) . . ?
C31 C27 C26 119.5(3) . . ?
C29 C28 C27 119.1(3) . . ?
C29 C28 H28A 120.5 . . ?
C27 C28 H28A 120.5 . . ?
C28 C29 C30 119.4(3) . . ?
C28 C29 H29A 120.3 . . ?
C30 C29 H29A 120.3 . . ?
N3 C30 C29 123.3(3) . . ?
N3 C30 H30A 118.4 . . ?
C29 C30 H30A 118.4 . . ?
N3 C31 C27 122.8(3) . . ?
N3 C31 C32 117.5(3) . . ?
C27 C31 C32 119.7(3) . . ?
N2 C32 C24 122.8(3) . . ?
N2 C32 C31 117.7(3) . . ?
C24 C32 C31 119.5(3) . . ?

loop_
_geom_bond_atom_site_label_1
_geom_bond_atom_site_label_2
_geom_bond_distance
_geom_bond_site_symmetry_2
_geom_bond_publ_flag
Yb1 O1 2.247(2) . ?
Yb1 O5 2.260(2) . ?
Yb1 O3 2.264(2) . ?
Yb1 O6 2.290(2) . ?
Yb1 O4 2.292(2) . ?
Yb1 N3 2.497(3) . ?
Yb1 N2 2.540(3) . ?
Yb1 N1 2.611(3) . ?
O1 C10 1.273(4) . ?
O2 C10 1.232(4) . ?
O3 C12 1.278(4) . ?
O4 C14 1.267(4) . ?
O5 C17 1.272(4) . ?
O6 C19 1.267(4) . ?
N1 C1 1.328(4) . ?
N1 C9 1.379(4) . ?
N2 C21 1.329(4) . ?
N2 C32 1.364(4) . ?
N3 C30 1.332(4) . ?
N3 C31 1.357(4) . ?
C1 C2 1.417(4) . ?
C1 C10 1.518(4) . ?
C2 C3 1.352(5) . ?
C2 H2A 0.95 . ?
C3 C4 1.416(4) . ?
C3 H3A 0.95 . ?
C4 C5 1.415(4) . ?
C4 C9 1.425(4) . ?
C5 C6 1.353(5) . ?
C5 H5A 0.95 . ?
C6 C7 1.408(5) . ?
C6 H6A 0.95 . ?
C7 C8 1.372(5) . ?
C7 H7A 0.95 . ?
C8 C9 1.411(4) . ?
C8 H8A 0.95 . ?
C11 C12 1.507(5) . ?
C11 H11A 0.98 . ?
C11 H11B 0.98 . ?
C11 H11C 0.98 . ?
C12 C13 1.374(5) . ?
C13 C14 1.398(6) . ?
C13 H13A 0.95 . ?
C14 C15 1.511(5) . ?
C15 H15A 0.98 . ?
C15 H15B 0.98 . ?
C15 H15C 0.98 . ?
C16 C17 1.507(4) . ?
C16 H16A 0.98 . ?
C16 H16B 0.98 . ?
C16 H16C 0.98 . ?
C17 C18 1.393(4) . ?
C18 C19 1.398(4) . ?
C18 H18A 0.95 . ?
C19 C20 1.516(4) . ?
C20 H20A 0.98 . ?
C20 H20B 0.98 . ?
C20 H20C 0.98 . ?
C21 C22 1.397(5) . ?
C21 H21A 0.95 . ?
C22 C23 1.367(5) . ?
C22 H22A 0.95 . ?
C23 C24 1.403(5) . ?
C23 H23A 0.95 . ?
C24 C32 1.412(4) . ?
C24 C25 1.435(5) . ?
C25 C26 1.346(5) . ?
C25 H25A 0.95 . ?
C26 C27 1.438(5) . ?
C26 H26A 0.95 . ?
C27 C28 1.407(5) . ?
C27 C31 1.407(4) . ?
C28 C29 1.363(5) . ?
C28 H28A 0.95 . ?
C29 C30 1.400(5) . ?
C29 H29A 0.95 . ?
C30 H30A 0.95 . ?
C31 C32 1.441(4) . ?
